data_1001473
loop_
_publ_author_name
'Battle, P D'
'Jones, C W'
'Studer, F'

_publ_section_title
;
The crystal and magnetic structures of Ca~2~NdRuO~6~,Ca~2~HoRuO~6~ and
Sr~2~ErRuO~6~
;
_journal_coden_ASTM JSSCBI
_journal_name_full 'Journal of Solid State Chemistry'
_journal_page_first 302
_journal_page_last 312
_journal_paper_doi 10.1016/0022-4596(91)90147-A
_journal_volume 90
_journal_year 1991
_chemical_formula_structural 'Sr2 Er (Ru O6)'
_chemical_formula_sum 'Er O6 Ru Sr2'
_chemical_name_systematic 'Distrontium erbium ruthenate(V)'
_space_group_IT_number 14
_symmetry_cell_setting monoclinic
_symmetry_Int_Tables_number 14
_symmetry_space_group_name_Hall '-P 2yn'
_symmetry_space_group_name_H-M 'P 1 21/n 1'
_cell_angle_alpha 90
_cell_angle_beta 90.22(1)
_cell_angle_gamma 90
_cell_formula_units_Z 2
_cell_length_a 5.7500(2)
_cell_length_b 5.7636(2)
_cell_length_c 8.1354(3)
_cell_volume 269.6
_refine_ls_R_factor_all 0.027
_cod_database_code 1001473

loop_
_symmetry_equiv_pos_as_xyz
x,y,z
1/2+x,1/2-y,1/2+z
-x,-y,-z
1/2-x,1/2+y,1/2-z

loop_
_atom_site_label
_atom_site_type_symbol
_atom_site_symmetry_multiplicity
_atom_site_Wyckoff_symbol
_atom_site_fract_x
_atom_site_fract_y
_atom_site_fract_z
_atom_site_occupancy
_atom_site_attached_hydrogens
_atom_site_calc_flag
Sr1 Sr2+ 4 e 0.0079(6) 0.0305(3) 0.2498(6) 1. 0 d
Er1 Er3+ 2 d 0.5 0. 0. 1. 0 d
Ru1 Ru5+ 2 c 0.5 0. 0.5 1. 0 d
O1 O2- 4 e 0.2676(6) 0.2990(6) 0.0356(6) 1. 0 d
O2 O2- 4 e 0.1984(6) 0.7707(6) 0.0354(5) 1. 0 d
O3 O2- 4 e -0.0696(6) 0.4865(5) 0.2354(4) 1. 0 d

loop_
_atom_type_symbol
_atom_type_oxidation_number
Sr2+ 2.000
Er3+ 3.000
Ru5+ 5.000
O2- -2.000
